data_7043475
loop_
_publ_author_name
'Zare, Davood'
'Doistau, Benjamin'
'Nozary, Homayoun'
'Besnard, C\'eline'
'Gu\'en\'ee, Laure'
'Suffren, Yan'
'Pel\'e, Anne-Laure'
'Hauser, Andreas'
'Piguet, Claude'

_publ_section_title
;
 CrIII as an alternative to RuII in metallo-supramolecular chemistry
;
_journal_name_full 'Dalton Trans.'
_journal_paper_doi 10.1039/C7DT01747B
_journal_year 2017
_chemical_formula_moiety 'C30 H22 Ga N6, 3(F6 P), 2(C2 H3 N)'
_chemical_formula_sum 'C34 H28 F18 Ga N8 P3'
_chemical_formula_weight 1053.27
_chemical_name_systematic
; 
 ? 
;
_space_group_IT_number 19
_symmetry_cell_setting orthorhombic
_symmetry_space_group_name_Hall 'P 2ac 2ab'
_symmetry_space_group_name_H-M 'P 21 21 21'
_atom_sites_solution_hydrogens geom
_atom_sites_solution_primary direct
_atom_sites_solution_secondary difmap
_audit_creation_method SHELXL-97
_audit_update_record
;
2017-04-05 deposited with the CCDC.
2017-06-08 downloaded from the CCDC.
;
_cell_angle_alpha 90.00
_cell_angle_beta 90.00
_cell_angle_gamma 90.00
_cell_formula_units_Z 4
_cell_length_a 12.8591(2)
_cell_length_b 14.0203(2)
_cell_length_c 22.3536(4)
_cell_measurement_reflns_used 11428
_cell_measurement_temperature 180(2)
_cell_measurement_theta_max 72.5600
_cell_measurement_theta_min 3.1220
_cell_volume 4030.10(11)
_computing_cell_refinement
;
CrysAlisPro, Agilent Technologies,
Version 1.171.36.28 (release 01-02-2013 CrysAlis171 .NET)
(compiled Feb  1 2013,16:14:44)
;
_computing_data_collection
;
CrysAlisPro, Agilent Technologies,
Version 1.171.36.28 (release 01-02-2013 CrysAlis171 .NET)
(compiled Feb  1 2013,16:14:44)
;
_computing_data_reduction
;
CrysAlisPro, Agilent Technologies,
Version 1.171.36.28 (release 01-02-2013 CrysAlis171 .NET)
(compiled Feb  1 2013,16:14:44)
;
_computing_molecular_graphics 'Ortep 3 (Farrugia, 1997)'
_computing_publication_material ShelX_Acta
_computing_structure_refinement 'SHELXL-97 (Sheldrick, 2008)'
_computing_structure_solution 'SHELXS-97 (Sheldrick, 2008)'
_diffrn_ambient_temperature 180(2)
_diffrn_detector_area_resol_mean 10.4679
_diffrn_measured_fraction_theta_full 1.000
_diffrn_measured_fraction_theta_max 0.985
_diffrn_measurement_device_type 'SuperNova, Dual, Cu at zero, Atlas'
_diffrn_measurement_method '\w scans'
_diffrn_radiation_monochromator mirror
_diffrn_radiation_source 'SuperNova (Cu) X-ray Source'
_diffrn_radiation_type CuK\a
_diffrn_radiation_wavelength 1.54184
_diffrn_reflns_av_R_equivalents 0.0216
_diffrn_reflns_av_sigmaI/netI 0.0274
_diffrn_reflns_limit_h_max 14
_diffrn_reflns_limit_h_min -15
_diffrn_reflns_limit_k_max 11
_diffrn_reflns_limit_k_min -16
_diffrn_reflns_limit_l_max 27
_diffrn_reflns_limit_l_min -26
_diffrn_reflns_number 15078
_diffrn_reflns_theta_full 67.50
_diffrn_reflns_theta_max 72.61
_diffrn_reflns_theta_min 3.72
_exptl_absorpt_coefficient_mu 3.201
_exptl_absorpt_correction_T_max 0.658
_exptl_absorpt_correction_T_min 0.321
_exptl_absorpt_correction_type analytical
_exptl_absorpt_process_details
;
CrysAlisPro, Agilent Technologies,
Version 1.171.36.28 (release 01-02-2013 CrysAlis171 .NET)
(compiled Feb  1 2013,16:14:44)
Analytical numeric absorption correction using a multifaceted crystal
            model based on expressions derived by R.C. Clark & J.S. Reid.
(Clark, R. C. & Reid, J. S. (1995). Acta Cryst. A51, 887-897)
;
_exptl_crystal_colour yellow
_exptl_crystal_density_diffrn 1.736
_exptl_crystal_density_method 'not measured'
_exptl_crystal_description prism
_exptl_crystal_F_000 2104
_exptl_crystal_size_max 0.5544
_exptl_crystal_size_mid 0.2618
_exptl_crystal_size_min 0.1567
_refine_diff_density_max 0.655
_refine_diff_density_min -0.723
_refine_diff_density_rms 0.075
_refine_ls_abs_structure_details 'Flack H D (1983), Acta Cryst. A39, 876-881'
_refine_ls_abs_structure_Flack -0.024(19)
_refine_ls_extinction_method none
_refine_ls_goodness_of_fit_ref 1.047
_refine_ls_hydrogen_treatment constr
_refine_ls_matrix_type full
_refine_ls_number_parameters 569
_refine_ls_number_reflns 7773
_refine_ls_number_restraints 0
_refine_ls_restrained_S_all 1.047
_refine_ls_R_factor_all 0.0419
_refine_ls_R_factor_gt 0.0413
_refine_ls_shift/su_max 0.001
_refine_ls_shift/su_mean 0.000
_refine_ls_structure_factor_coef Fsqd
_refine_ls_weighting_details 'calc w=1/[\s^2^(Fo^2^)+(0.0710P)^2^+2.4220P] where P=(Fo^2^+2Fc^2^)/3'
_refine_ls_weighting_scheme calc
_refine_ls_wR_factor_gt 0.1090
_refine_ls_wR_factor_ref 0.1098
_reflns_number_gt 7628
_reflns_number_total 7773
_reflns_threshold_expression >2sigma(I)
_cod_data_source_file c7dt01747b2.cif
_cod_data_source_block 1
_cod_original_cell_volume 4030.09(12)
_cod_database_code 7043475

loop_
_symmetry_equiv_pos_as_xyz
'x, y, z'
'-x+1/2, -y, z+1/2'
'x+1/2, -y+1/2, -z'
'-x, y+1/2, -z+1/2'

loop_
_atom_site_label
_atom_site_type_symbol
_atom_site_fract_x
_atom_site_fract_y
_atom_site_fract_z
_atom_site_U_iso_or_equiv
_atom_site_adp_type
_atom_site_occupancy
_atom_site_symmetry_multiplicity
_atom_site_calc_flag
_atom_site_refinement_flags
_atom_site_disorder_assembly
_atom_site_disorder_group
Ga1 Ga 0.17821(3) 0.53008(2) 0.336846(15) 0.02288(9) Uani 1 1 d . . .
N1 N 0.13789(19) 0.57854(19) 0.25084(11) 0.0267(5) Uani 1 1 d . . .
N2 N 0.14472(19) 0.40827(17) 0.29476(11) 0.0264(5) Uani 1 1 d . . .
N3 N 0.20544(18) 0.43035(18) 0.40392(12) 0.0270(5) Uani 1 1 d . . .
N4 N 0.33401(19) 0.54881(18) 0.31526(11) 0.0277(5) Uani 1 1 d . . .
N5 N 0.2096(2) 0.65121(17) 0.38009(10) 0.0270(5) Uani 1 1 d . . .
N6 N 0.0321(2) 0.56709(18) 0.37187(10) 0.0252(5) Uani 1 1 d . . .
C1 C 0.1384(3) 0.6690(2) 0.23297(15) 0.0343(7) Uani 1 1 d . . .
H1 H 0.1566 0.7176 0.2606 0.041 Uiso 1 1 calc R . .
C2 C 0.1127(3) 0.6939(3) 0.17429(15) 0.0415(8) Uani 1 1 d . . .
H2 H 0.1138 0.7587 0.1619 0.050 Uiso 1 1 calc R . .
C3 C 0.0859(3) 0.6231(3) 0.13475(15) 0.0439(9) Uani 1 1 d . . .
H3 H 0.0661 0.6389 0.0950 0.053 Uiso 1 1 calc R . .
C4 C 0.0877(2) 0.5293(3) 0.15283(13) 0.0385(7) Uani 1 1 d . . .
H4 H 0.0709 0.4796 0.1256 0.046 Uiso 1 1 calc R . .
C5 C 0.1144(2) 0.5085(2) 0.21161(13) 0.0283(6) Uani 1 1 d . . .
C6 C 0.1195(2) 0.4115(2) 0.23654(14) 0.0314(6) Uani 1 1 d . . .
C7 C 0.1039(3) 0.3271(3) 0.20590(17) 0.0415(8) Uani 1 1 d . . .
H7 H 0.0853 0.3278 0.1648 0.050 Uiso 1 1 calc R . .
C8 C 0.1155(3) 0.2430(3) 0.2355(2) 0.0468(9) Uani 1 1 d . . .
H8 H 0.1053 0.1848 0.2146 0.056 Uiso 1 1 calc R . .
C9 C 0.1421(3) 0.2403(2) 0.29570(18) 0.0403(8) Uani 1 1 d . . .
H9 H 0.1505 0.1813 0.3161 0.048 Uiso 1 1 calc R . .
C10 C 0.1558(2) 0.3265(2) 0.32517(15) 0.0299(6) Uani 1 1 d . . .
C11 C 0.1850(2) 0.3391(2) 0.38824(14) 0.0303(6) Uani 1 1 d . . .
C12 C 0.1900(3) 0.2659(2) 0.42931(18) 0.0410(8) Uani 1 1 d . . .
H12 H 0.1752 0.2020 0.4178 0.049 Uiso 1 1 calc R . .
C13 C 0.2170(3) 0.2876(3) 0.48769(18) 0.0445(8) Uani 1 1 d . . .
H13 H 0.2190 0.2387 0.5171 0.053 Uiso 1 1 calc R . .
C14 C 0.2408(3) 0.3798(3) 0.50294(17) 0.0442(8) Uani 1 1 d . . .
H14 H 0.2616 0.3951 0.5426 0.053 Uiso 1 1 calc R . .
C15 C 0.2343(3) 0.4502(2) 0.46003(14) 0.0349(7) Uani 1 1 d . . .
H15 H 0.2506 0.5141 0.4705 0.042 Uiso 1 1 calc R . .
C16 C 0.3887(3) 0.4949(2) 0.27777(15) 0.0354(7) Uani 1 1 d . . .
H16 H 0.3580 0.4394 0.2610 0.042 Uiso 1 1 calc R . .
C17 C 0.4909(3) 0.5189(3) 0.26268(18) 0.0453(8) Uani 1 1 d . . .
H17 H 0.5291 0.4806 0.2353 0.054 Uiso 1 1 calc R . .
C18 C 0.5355(3) 0.5977(3) 0.2876(2) 0.0497(9) Uani 1 1 d . . .
H18 H 0.6050 0.6145 0.2778 0.060 Uiso 1 1 calc R . .
C19 C 0.4792(3) 0.6529(3) 0.32687(18) 0.0439(8) Uani 1 1 d . . .
H19 H 0.5099 0.7075 0.3448 0.053 Uiso 1 1 calc R . .
C20 C 0.3774(2) 0.6280(2) 0.34010(14) 0.0312(6) Uani 1 1 d . . .
C21 C 0.3073(3) 0.6834(2) 0.37912(13) 0.0317(6) Uani 1 1 d . . .
C22 C 0.3329(3) 0.7656(2) 0.41061(15) 0.0415(8) Uani 1 1 d . . .
H22 H 0.4023 0.7889 0.4107 0.050 Uiso 1 1 calc R . .
C23 C 0.2562(4) 0.8124(2) 0.44148(16) 0.0449(9) Uani 1 1 d . . .
H23 H 0.2726 0.8691 0.4628 0.054 Uiso 1 1 calc R . .
C24 C 0.1542(3) 0.7778(2) 0.44210(15) 0.0380(8) Uani 1 1 d . . .
H24 H 0.1009 0.8098 0.4636 0.046 Uiso 1 1 calc R . .
C25 C 0.1340(3) 0.6959(2) 0.41043(13) 0.0302(6) Uani 1 1 d . . .
C26 C 0.0307(3) 0.6500(2) 0.40398(13) 0.0285(6) Uani 1 1 d . . .
C27 C -0.0605(3) 0.6876(3) 0.42635(15) 0.0380(7) Uani 1 1 d . . .
H27 H -0.0597 0.7452 0.4487 0.046 Uiso 1 1 calc R . .
C28 C -0.1536(3) 0.6398(3) 0.41567(15) 0.0401(8) Uani 1 1 d . . .
H28 H -0.2176 0.6656 0.4294 0.048 Uiso 1 1 calc R . .
C29 C -0.1518(3) 0.5539(3) 0.38473(16) 0.0400(8) Uani 1 1 d . . .
H29 H -0.2140 0.5189 0.3781 0.048 Uiso 1 1 calc R . .
C30 C -0.0568(2) 0.5202(2) 0.36365(14) 0.0314(6) Uani 1 1 d . . .
H30 H -0.0554 0.4614 0.3425 0.038 Uiso 1 1 calc R . .
P2 P 0.55958(7) 0.47434(7) 0.47167(4) 0.0392(2) Uani 1 1 d . . .
F7 F 0.5141(3) 0.3752(2) 0.49423(15) 0.0826(10) Uani 1 1 d . . .
F8 F 0.6401(3) 0.4170(3) 0.4325(2) 0.1177(17) Uani 1 1 d . . .
F9 F 0.6070(3) 0.5715(2) 0.44973(15) 0.0727(8) Uani 1 1 d . . .
F10 F 0.4840(4) 0.5299(3) 0.5143(2) 0.1157(15) Uani 1 1 d . . .
F11 F 0.4779(3) 0.4729(3) 0.42054(16) 0.1011(13) Uani 1 1 d . . .
F12 F 0.6422(4) 0.4727(4) 0.5241(2) 0.138(2) Uani 1 1 d . . .
P1 P 0.14022(7) 0.61101(7) 0.59921(4) 0.0386(2) Uani 1 1 d . . .
F1 F 0.1124(3) 0.71477(18) 0.57699(14) 0.0719(9) Uani 1 1 d . . .
F2 F 0.0959(2) 0.5678(2) 0.53857(13) 0.0706(8) Uani 1 1 d . . .
F3 F 0.1671(3) 0.5062(2) 0.62178(17) 0.0874(10) Uani 1 1 d . . .
F4 F 0.1820(3) 0.6527(3) 0.65979(15) 0.0994(12) Uani 1 1 d . . .
F5 F 0.02834(18) 0.60268(19) 0.62931(12) 0.0562(6) Uani 1 1 d . . .
F6 F 0.25154(19) 0.6191(2) 0.56895(14) 0.0718(8) Uani 1 1 d . . .
N8 N 0.4419(4) 0.1593(3) 0.5566(2) 0.0683(11) Uani 1 1 d . . .
C33 C 0.4266(4) 0.1310(3) 0.5097(2) 0.0559(11) Uani 1 1 d . . .
C34 C 0.4046(6) 0.0944(5) 0.4496(3) 0.097(2) Uani 1 1 d . . .
H34A H 0.3896 0.1478 0.4227 0.145 Uiso 1 1 calc R . .
H34B H 0.3444 0.0517 0.4512 0.145 Uiso 1 1 calc R . .
H34C H 0.4652 0.0592 0.4348 0.145 Uiso 1 1 calc R . .
N7 N 0.3996(4) 0.2712(4) 0.3214(3) 0.0783(13) Uani 1 1 d . . .
C31 C 0.4867(4) 0.2642(4) 0.3266(2) 0.0599(11) Uani 1 1 d . . .
C32 C 0.5992(4) 0.2532(5) 0.3315(4) 0.0916(19) Uani 1 1 d . . .
H32A H 0.6335 0.2956 0.3028 0.137 Uiso 1 1 calc R . .
H32B H 0.6182 0.1869 0.3228 0.137 Uiso 1 1 calc R . .
H32C H 0.6214 0.2697 0.3721 0.137 Uiso 1 1 calc R . .
P3 P 0.70004(7) 0.55572(7) 0.71557(4) 0.0399(2) Uani 1 1 d . . .
F13A F 0.6245(4) 0.5927(4) 0.6635(3) 0.0610(10) Uiso 0.505(3) 1 d P A 1
F14A F 0.7676(5) 0.6541(5) 0.7074(3) 0.0671(10) Uiso 0.505(3) 1 d P A 1
F15A F 0.7646(5) 0.5345(4) 0.7735(3) 0.0685(10) Uiso 0.505(3) 1 d P A 1
F16A F 0.6216(5) 0.4706(5) 0.7300(3) 0.0536(8) Uiso 0.505(3) 1 d P A 1
F17A F 0.6240(4) 0.6197(4) 0.7616(2) 0.0581(9) Uiso 0.505(3) 1 d P A 1
F18A F 0.7700(6) 0.5018(5) 0.6747(3) 0.0798(13) Uiso 0.505(3) 1 d P A 1
F13B F 0.6350(5) 0.6337(4) 0.6823(3) 0.0610(10) Uiso 0.495(3) 1 d P A 2
F14B F 0.8038(5) 0.6130(5) 0.7009(3) 0.0671(10) Uiso 0.495(3) 1 d P A 2
F15B F 0.7697(5) 0.4740(5) 0.7471(3) 0.0685(10) Uiso 0.495(3) 1 d P A 2
F16B F 0.6006(5) 0.4890(5) 0.7286(3) 0.0536(8) Uiso 0.495(3) 1 d P A 2
F17B F 0.6889(4) 0.6062(4) 0.7762(2) 0.0581(9) Uiso 0.495(3) 1 d P A 2
F18B F 0.7152(6) 0.4980(5) 0.6519(3) 0.0798(13) Uiso 0.495(3) 1 d P A 2

loop_
_atom_site_aniso_label
_atom_site_aniso_U_11
_atom_site_aniso_U_22
_atom_site_aniso_U_33
_atom_site_aniso_U_23
_atom_site_aniso_U_13
_atom_site_aniso_U_12
Ga1 0.02436(16) 0.01999(16) 0.02430(16) -0.00374(13) -0.00071(13) -0.00191(12)
N1 0.0231(11) 0.0321(13) 0.0250(11) -0.0040(10) 0.0000(9) 0.0007(10)
N2 0.0225(10) 0.0247(12) 0.0319(12) -0.0088(10) 0.0023(9) -0.0028(9)
N3 0.0244(11) 0.0247(11) 0.0320(12) 0.0002(10) 0.0000(10) 0.0032(9)
N4 0.0235(11) 0.0276(12) 0.0319(12) -0.0015(9) -0.0021(9) -0.0032(10)
N5 0.0357(13) 0.0220(11) 0.0233(11) -0.0011(9) -0.0034(10) -0.0045(10)
N6 0.0299(12) 0.0224(11) 0.0232(11) 0.0000(9) 0.0025(9) 0.0020(10)
C1 0.0389(16) 0.0343(16) 0.0297(15) -0.0005(13) -0.0030(13) 0.0054(14)
C2 0.0407(18) 0.051(2) 0.0331(17) 0.0071(15) 0.0023(14) 0.0087(15)
C3 0.0346(17) 0.073(3) 0.0240(14) 0.0025(16) -0.0001(13) 0.0059(17)
C4 0.0315(15) 0.059(2) 0.0246(14) -0.0066(15) 0.0002(11) -0.0043(16)
C5 0.0221(12) 0.0379(16) 0.0249(13) -0.0059(12) 0.0022(11) -0.0032(11)
C6 0.0200(13) 0.0430(18) 0.0312(15) -0.0089(13) 0.0038(11) -0.0039(12)
C7 0.0375(17) 0.044(2) 0.0428(18) -0.0182(16) 0.0021(15) -0.0094(15)
C8 0.045(2) 0.0346(18) 0.060(2) -0.0228(17) 0.0059(18) -0.0084(16)
C9 0.0397(17) 0.0253(16) 0.056(2) -0.0103(15) 0.0078(16) -0.0055(13)
C10 0.0239(13) 0.0230(13) 0.0430(17) -0.0070(12) 0.0059(12) -0.0016(11)
C11 0.0261(13) 0.0253(13) 0.0396(16) -0.0020(12) 0.0063(12) 0.0013(12)
C12 0.0401(18) 0.0266(15) 0.056(2) 0.0058(14) 0.0070(16) 0.0053(14)
C13 0.0453(19) 0.0398(18) 0.049(2) 0.0155(15) 0.0064(16) 0.0121(15)
C14 0.0443(19) 0.053(2) 0.0352(17) 0.0059(16) -0.0028(15) 0.0128(17)
C15 0.0373(16) 0.0347(17) 0.0328(15) -0.0007(13) -0.0020(13) 0.0032(13)
C16 0.0280(14) 0.0368(17) 0.0413(17) -0.0037(13) 0.0004(13) -0.0012(12)
C17 0.0296(16) 0.057(2) 0.050(2) -0.0042(18) 0.0061(14) 0.0011(16)
C18 0.0270(16) 0.059(2) 0.063(2) 0.010(2) 0.0032(16) -0.0098(16)
C19 0.0346(17) 0.0459(19) 0.051(2) 0.0029(16) -0.0063(16) -0.0183(15)
C20 0.0313(15) 0.0326(15) 0.0297(14) 0.0021(13) -0.0070(12) -0.0084(12)
C21 0.0408(17) 0.0280(14) 0.0261(13) 0.0034(11) -0.0064(12) -0.0097(13)
C22 0.055(2) 0.0361(17) 0.0333(16) -0.0025(13) -0.0078(15) -0.0175(16)
C23 0.077(3) 0.0268(16) 0.0312(16) -0.0072(14) -0.0064(16) -0.0127(17)
C24 0.059(2) 0.0265(15) 0.0281(15) -0.0053(12) 0.0003(14) -0.0006(14)
C25 0.0454(17) 0.0238(14) 0.0213(13) -0.0015(11) -0.0024(12) -0.0002(13)
C26 0.0412(16) 0.0237(13) 0.0205(12) -0.0004(11) 0.0017(12) 0.0046(12)
C27 0.050(2) 0.0353(17) 0.0285(14) 0.0021(13) 0.0067(14) 0.0129(15)
C28 0.0397(18) 0.048(2) 0.0332(16) 0.0062(14) 0.0088(13) 0.0139(15)
C29 0.0302(16) 0.052(2) 0.0379(16) 0.0055(15) 0.0040(13) 0.0016(14)
C30 0.0299(15) 0.0312(16) 0.0330(14) 0.0012(13) 0.0029(12) 0.0020(13)
P2 0.0405(4) 0.0397(5) 0.0373(4) 0.0008(4) 0.0011(3) -0.0043(4)
F7 0.100(2) 0.0671(19) 0.081(2) 0.0214(16) 0.0099(18) -0.0215(18)
F8 0.113(3) 0.070(2) 0.170(4) -0.029(2) 0.081(3) -0.008(2)
F9 0.083(2) 0.0497(14) 0.0850(19) -0.0047(14) 0.0166(16) -0.0243(14)
F10 0.130(3) 0.101(3) 0.116(3) -0.020(3) 0.065(3) 0.019(3)
F11 0.123(3) 0.089(2) 0.091(2) 0.033(2) -0.062(2) -0.032(2)
F12 0.146(4) 0.126(4) 0.143(4) 0.016(3) -0.103(3) -0.022(3)
P1 0.0288(4) 0.0420(5) 0.0449(5) -0.0032(4) 0.0014(3) 0.0059(3)
F1 0.087(2) 0.0438(13) 0.0850(19) 0.0114(13) 0.0437(17) 0.0153(13)
F2 0.0632(16) 0.084(2) 0.0646(16) -0.0236(15) -0.0025(13) -0.0050(15)
F3 0.081(2) 0.0758(19) 0.105(2) 0.0268(18) 0.0184(18) 0.0397(17)
F4 0.0727(19) 0.161(4) 0.0646(18) -0.039(2) -0.0093(17) -0.020(2)
F5 0.0372(11) 0.0619(15) 0.0695(15) 0.0184(12) 0.0172(11) 0.0107(11)
F6 0.0359(12) 0.096(2) 0.0836(19) -0.0140(17) 0.0184(12) -0.0008(13)
N8 0.070(3) 0.062(3) 0.073(3) 0.007(2) 0.000(2) -0.006(2)
C33 0.055(2) 0.045(2) 0.068(3) 0.016(2) 0.010(2) 0.0101(19)
C34 0.109(5) 0.111(5) 0.070(3) -0.007(3) 0.002(3) 0.055(4)
N7 0.055(3) 0.082(3) 0.099(4) -0.007(3) 0.009(2) 0.005(2)
C31 0.056(3) 0.057(3) 0.067(3) -0.010(2) 0.008(2) -0.006(2)
C32 0.054(3) 0.106(5) 0.115(5) -0.022(5) 0.000(3) -0.002(3)
P3 0.0351(4) 0.0425(5) 0.0422(4) 0.0072(4) -0.0027(3) -0.0010(3)

loop_
_atom_type_symbol
_atom_type_description
_atom_type_scat_dispersion_real
_atom_type_scat_dispersion_imag
_atom_type_scat_source
C C 0.0181 0.0091 'International Tables Vol C Tables 4.2.6.8 and 6.1.1.4'
H H 0.0000 0.0000 'International Tables Vol C Tables 4.2.6.8 and 6.1.1.4'
F F 0.0727 0.0534 'International Tables Vol C Tables 4.2.6.8 and 6.1.1.4'
Ga Ga -1.2846 0.7763 'International Tables Vol C Tables 4.2.6.8 and 6.1.1.4'
N N 0.0311 0.0180 'International Tables Vol C Tables 4.2.6.8 and 6.1.1.4'
P P 0.2955 0.4335 'International Tables Vol C Tables 4.2.6.8 and 6.1.1.4'

loop_
_geom_angle_atom_site_label_1
_geom_angle_atom_site_label_2
_geom_angle_atom_site_label_3
_geom_angle
N5 Ga1 N2 178.90(11)
N5 Ga1 N4 79.03(10)
N2 Ga1 N4 101.92(10)
N5 Ga1 N3 100.89(10)
N2 Ga1 N3 78.52(10)
N4 Ga1 N3 95.16(9)
N5 Ga1 N6 77.89(10)
N2 Ga1 N6 101.19(10)
N4 Ga1 N6 156.63(10)
N3 Ga1 N6 92.75(9)
N5 Ga1 N1 102.57(10)
N2 Ga1 N1 78.03(11)
N4 Ga1 N1 89.12(10)
N3 Ga1 N1 156.54(10)
N6 Ga1 N1 92.32(9)
C1 N1 C5 120.0(3)
C1 N1 Ga1 125.5(2)
C5 N1 Ga1 114.4(2)
C10 N2 C6 123.1(3)
C10 N2 Ga1 118.0(2)
C6 N2 Ga1 118.7(2)
C15 N3 C11 119.6(3)
C15 N3 Ga1 125.7(2)
C11 N3 Ga1 114.6(2)
C16 N4 C20 120.2(3)
C16 N4 Ga1 125.8(2)
C20 N4 Ga1 113.8(2)
C21 N5 C25 122.2(3)
C21 N5 Ga1 118.1(2)
C25 N5 Ga1 119.7(2)
C30 N6 C26 118.7(3)
C30 N6 Ga1 126.5(2)
C26 N6 Ga1 114.7(2)
N1 C1 C2 121.3(3)
N1 C1 H1 119.4
C2 C1 H1 119.4
C3 C2 C1 118.9(4)
C3 C2 H2 120.5
C1 C2 H2 120.5
C2 C3 C4 119.8(3)
C2 C3 H3 120.1
C4 C3 H3 120.1
C3 C4 C5 118.8(3)
C3 C4 H4 120.6
C5 C4 H4 120.6
N1 C5 C4 121.2(3)
N1 C5 C6 114.6(3)
C4 C5 C6 124.3(3)
N2 C6 C7 119.2(3)
N2 C6 C5 114.2(3)
C7 C6 C5 126.7(3)
C8 C7 C6 119.0(3)
C8 C7 H7 120.5
C6 C7 H7 120.5
C7 C8 C9 121.5(3)
C7 C8 H8 119.3
C9 C8 H8 119.3
C10 C9 C8 117.9(4)
C10 C9 H9 121.1
C8 C9 H9 121.1
N2 C10 C9 119.4(3)
N2 C10 C11 114.3(3)
C9 C10 C11 126.3(3)
N3 C11 C12 121.5(3)
N3 C11 C10 114.3(3)
C12 C11 C10 124.2(3)
C11 C12 C13 118.4(3)
C11 C12 H12 120.8
C13 C12 H12 120.8
C14 C13 C12 119.9(3)
C14 C13 H13 120.1
C12 C13 H13 120.1
C13 C14 C15 119.2(4)
C13 C14 H14 120.4
C15 C14 H14 120.4
N3 C15 C14 121.4(3)
N3 C15 H15 119.3
C14 C15 H15 119.3
N4 C16 C17 120.8(3)
N4 C16 H16 119.6
C17 C16 H16 119.6
C18 C17 C16 119.4(4)
C18 C17 H17 120.3
C16 C17 H17 120.3
C17 C18 C19 119.7(3)
C17 C18 H18 120.2
C19 C18 H18 120.2
C18 C19 C20 119.4(3)
C18 C19 H19 120.3
C20 C19 H19 120.3
N4 C20 C19 120.3(3)
N4 C20 C21 114.8(3)
C19 C20 C21 124.8(3)
N5 C21 C22 119.7(3)
N5 C21 C20 114.0(3)
C22 C21 C20 126.2(3)
C23 C22 C21 118.8(3)
C23 C22 H22 120.6
C21 C22 H22 120.6
C22 C23 C24 120.9(3)
C22 C23 H23 119.5
C24 C23 H23 119.5
C25 C24 C23 117.5(3)
C25 C24 H24 121.2
C23 C24 H24 121.2
N5 C25 C24 120.9(3)
N5 C25 C26 113.4(3)
C24 C25 C26 125.6(3)
N6 C26 C27 121.9(3)
N6 C26 C25 114.1(3)
C27 C26 C25 124.0(3)
C26 C27 C28 119.0(3)
C26 C27 H27 120.5
C28 C27 H27 120.5
C29 C28 C27 119.2(3)
C29 C28 H28 120.4
C27 C28 H28 120.4
C28 C29 C30 118.5(3)
C28 C29 H29 120.7
C30 C29 H29 120.7
N6 C30 C29 122.7(3)
N6 C30 H30 118.7
C29 C30 H30 118.7
F11 P2 F10 92.0(3)
F11 P2 F9 92.51(19)
F10 P2 F9 90.0(2)
F11 P2 F8 91.6(3)
F10 P2 F8 176.3(3)
F9 P2 F8 90.80(19)
F11 P2 F12 178.4(2)
F10 P2 F12 88.4(3)
F9 P2 F12 89.1(2)
F8 P2 F12 87.9(3)
F11 P2 F7 88.47(19)
F10 P2 F7 90.8(2)
F9 P2 F7 178.8(2)
F8 P2 F7 88.4(2)
F12 P2 F7 89.9(2)
F4 P1 F1 90.3(2)
F4 P1 F6 91.86(18)
F1 P1 F6 90.25(17)
F4 P1 F2 178.8(2)
F1 P1 F2 90.07(19)
F6 P1 F2 89.25(16)
F4 P1 F3 89.8(2)
F1 P1 F3 179.43(19)
F6 P1 F3 90.30(18)
F2 P1 F3 89.8(2)
F4 P1 F5 88.40(18)
F1 P1 F5 89.76(14)
F6 P1 F5 179.74(19)
F2 P1 F5 90.49(16)
F3 P1 F5 89.69(16)
N8 C33 C34 178.8(6)
C33 C34 H34A 109.5
C33 C34 H34B 109.5
H34A C34 H34B 109.5
C33 C34 H34C 109.5
H34A C34 H34C 109.5
H34B C34 H34C 109.5
N7 C31 C32 178.0(6)
C31 C32 H32A 109.5
C31 C32 H32B 109.5
H32A C32 H32B 109.5
C31 C32 H32C 109.5
H32A C32 H32C 109.5
H32B C32 H32C 109.5
F18A P3 F17B 146.4(4)
F18A P3 F13B 112.7(4)
F17B P3 F13B 92.7(3)
F18A P3 F15A 95.3(4)
F17B P3 F15A 53.7(3)
F13B P3 F15A 144.0(3)
F18A P3 F14B 67.9(4)
F17B P3 F14B 91.6(3)
F13B P3 F14B 89.9(3)
F15A P3 F14B 79.8(3)
F18A P3 F16A 97.2(4)
F17B P3 F16A 96.2(3)
F13B P3 F16A 106.3(3)
F15A P3 F16A 91.5(3)
F14B P3 F16A 161.6(3)
F18A P3 F13A 94.8(4)
F17B P3 F13A 115.8(3)
F13B P3 F13A 26.4(2)
F15A P3 F13A 169.5(3)
F14B P3 F13A 101.2(3)
F16A P3 F13A 90.3(3)
F18A P3 F16B 107.2(4)
F17B P3 F16B 91.9(3)
F13B P3 F16B 93.8(3)
F15A P3 F16B 99.2(3)
F14B P3 F16B 174.7(3)
F16A P3 F16B 13.4(4)
F13A P3 F16B 80.7(3)
F18A P3 F15B 64.7(3)
F17B P3 F15B 89.6(3)
F13B P3 F15B 177.5(3)
F15A P3 F15B 38.0(3)
F14B P3 F15B 89.1(3)
F16A P3 F15B 74.4(3)
F13A P3 F15B 151.9(3)
F16B P3 F15B 87.1(3)
F18A P3 F14A 92.2(4)
F17B P3 F14A 76.1(3)
F13B P3 F14A 69.1(3)
F15A P3 F14A 88.4(3)
F14B P3 F14A 27.0(3)
F16A P3 F14A 170.5(3)
F13A P3 F14A 88.2(3)
F16B P3 F14A 158.3(3)
F15B P3 F14A 110.6(3)
F18A P3 F18B 31.7(3)
F17B P3 F18B 177.5(3)
F13B P3 F18B 89.8(3)
F15A P3 F18B 123.9(3)
F14B P3 F18B 88.3(3)
F16A P3 F18B 83.2(3)
F13A P3 F18B 66.6(3)
F16B P3 F18B 88.0(4)
F15B P3 F18B 87.9(3)
F14A P3 F18B 104.7(3)
F18A P3 F17A 178.0(4)
F17B P3 F17A 32.7(2)
F13B P3 F17A 66.8(3)
F15A P3 F17A 84.5(3)
F14B P3 F17A 110.2(3)
F16A P3 F17A 84.7(3)
F13A P3 F17A 85.4(3)
F16B P3 F17A 74.8(3)
F15B P3 F17A 115.8(3)
F14A P3 F17A 85.8(3)
F18B P3 F17A 149.3(3)

loop_
_geom_bond_atom_site_label_1
_geom_bond_atom_site_label_2
_geom_bond_distance
Ga1 N5 1.995(2)
Ga1 N2 1.997(2)
Ga1 N4 2.077(2)
Ga1 N3 2.080(3)
Ga1 N6 2.100(2)
Ga1 N1 2.104(2)
N1 C1 1.330(4)
N1 C5 1.351(4)
N2 C10 1.341(4)
N2 C6 1.342(4)
N3 C15 1.337(4)
N3 C11 1.353(4)
N4 C16 1.330(4)
N4 C20 1.361(4)
N5 C21 1.335(4)
N5 C25 1.341(4)
N6 C30 1.332(4)
N6 C26 1.366(4)
C1 C2 1.397(5)
C1 H1 0.9500
C2 C3 1.373(6)
C2 H2 0.9500
C3 C4 1.377(6)
C3 H3 0.9500
C4 C5 1.389(4)
C4 H4 0.9500
C5 C6 1.471(5)
C6 C7 1.382(5)
C7 C8 1.361(6)
C7 H7 0.9500
C8 C9 1.388(6)
C8 H8 0.9500
C9 C10 1.388(4)
C9 H9 0.9500
C10 C11 1.469(5)
C11 C12 1.379(5)
C12 C13 1.384(6)
C12 H12 0.9500
C13 C14 1.372(6)
C13 H13 0.9500
C14 C15 1.378(5)
C14 H14 0.9500
C15 H15 0.9500
C16 C17 1.398(5)
C16 H16 0.9500
C17 C18 1.363(6)
C17 H17 0.9500
C18 C19 1.375(6)
C18 H18 0.9500
C19 C20 1.387(5)
C19 H19 0.9500
C20 C21 1.475(5)
C21 C22 1.390(4)
C22 C23 1.371(6)
C22 H22 0.9500
C23 C24 1.398(6)
C23 H23 0.9500
C24 C25 1.374(4)
C24 H24 0.9500
C25 C26 1.483(5)
C26 C27 1.379(5)
C27 C28 1.393(6)
C27 H27 0.9500
C28 C29 1.389(5)
C28 H28 0.9500
C29 C30 1.391(5)
C29 H29 0.9500
C30 H30 0.9500
P2 F11 1.552(3)
P2 F10 1.569(3)
P2 F9 1.571(3)
P2 F8 1.577(3)
P2 F12 1.582(3)
P2 F7 1.591(3)
P1 F4 1.570(3)
P1 F1 1.578(3)
P1 F6 1.587(3)
P1 F2 1.590(3)
P1 F3 1.592(3)
P1 F5 1.592(2)
N8 C33 1.138(7)
C33 C34 1.465(8)
C34 H34A 0.9800
C34 H34B 0.9800
C34 H34C 0.9800
N7 C31 1.130(7)
C31 C32 1.459(7)
C32 H32A 0.9800
C32 H32B 0.9800
C32 H32C 0.9800
P3 F18A 1.489(7)
P3 F17B 1.536(5)
P3 F13B 1.565(6)
P3 F15A 1.567(6)
P3 F14B 1.592(6)
P3 F16A 1.595(7)
P3 F13A 1.602(6)
P3 F16B 1.610(7)
P3 F15B 1.616(6)
P3 F14A 1.641(6)
P3 F18B 1.650(7)
P3 F17A 1.678(5)
